data_1532422
loop_
_publ_author_name
'Yue Tao'
'Gao Shiyang'
'Yu Kaibei'
'Xia Shuping'
'Zhi Li-Xia'

_publ_section_title
;
 Crystal growth and crystal structure of magnesium oxysulfate 2(Mg S O4) *
 (Mg (O H)2) * 2(H2 O)
;
_journal_name_full 'Journal of Molecular Structure'
_journal_page_first 247
_journal_page_last 252
_journal_volume 616
_journal_year 2002
_chemical_formula_sum 'H6 Mg3 O12 S2'
_chemical_name_systematic '(Mg (S O4))2 (Mg (O H)2) (H2 O)2'
_space_group_IT_number 57
_symmetry_space_group_name_Hall '-P 2c 2b'
_symmetry_space_group_name_H-M 'P b c m'
_cell_angle_alpha 90
_cell_angle_beta 90
_cell_angle_gamma 90
_cell_formula_units_Z 4
_cell_length_a 7.177
_cell_length_b 9.804
_cell_length_c 12.775
_cell_volume 898.891
_citation_journal_id_ASTM JMOSB4
_cod_data_source_file YueTao_JMOSB4_2002_1975.cif
_cod_data_source_block H6Mg3O12S2
_cod_original_cell_volume 898.8912
_cod_database_code 1532422

loop_
_symmetry_equiv_pos_as_xyz
x,y,z
-x,-y,z+1/2
x,-y+1/2,-z
-x,y+1/2,-z+1/2
-x,-y,-z
x,y,-z-1/2
-x,y-1/2,z
x,-y-1/2,z-1/2

loop_
_atom_site_label
_atom_site_type_symbol
_atom_site_fract_x
_atom_site_fract_y
_atom_site_fract_z
_atom_site_occupancy
_atom_site_U_iso_or_equiv
O2 O-2 0.6874 0.0826 0.3441 1 0.0
O3 O-2 0.9269 0.1994 0.25 1 0.0
Mg2 Mg+2 0.447 -0.0268 0.3706 1 0.0
S1 S+6 0.8076 0.0791 0.25 1 0.0
Mg1 Mg+2 0.7948 0.7577 0.25 1 0.0
S2 S+6 0.7035 0.75 0 1 0.0
O5 O-2 0.5822 0.8735 -0.0032 1 0.0
O6 O-2 0.5311 0.8404 0.25 1 0.0
O7 O-2 0.3021 0.0609 0.25 1 0.0
O1 O-2 0.9206 -0.0462 0.25 1 0.0
O8 O-2 0.2101 0.8865 0.4333 1 0.0
O4 O-2 0.8215 0.7546 0.0923 1 0.0
